data_7242398
loop_
_publ_author_name
'Yang, Feng'
'Xu, Yuangang'
'Wang, Pengcheng'
'Lin, Qiuhan'
'Bi, Fuqiang'
'Liu, Ning'
'Lu, Ming'

_publ_section_title
;
 Pyrazolo[1,5-a]pyrimidine with similar
 &#x201C;amino--nitro--amino&#x201D; arrangement characteristics to TATB:
 a novel heat-resistant explosive with fused structure
;
_journal_issue 15
_journal_name_full CrystEngComm
_journal_page_first 2801
_journal_page_last 2808
_journal_paper_doi 10.1039/D1CE00049G
_journal_volume 23
_journal_year 2021
_chemical_formula_moiety ' C6 H4 N6 O5, C2 H4 O2, 0.125(H2 O)'
_chemical_formula_sum 'C8 H8.25 N6 O7.12'
_chemical_formula_weight 302.46
_space_group_crystal_system monoclinic
_space_group_IT_number 14
_space_group_name_Hall '-P 2ybc'
_space_group_name_H-M_alt 'P 1 21/c 1'
_atom_sites_solution_hydrogens mixed
_audit_creation_method SHELXL-2018/3
_audit_update_record
;
2021-02-24 deposited with the CCDC.	2021-03-11 downloaded from the CCDC.
;
_cell_angle_alpha 90
_cell_angle_beta 99.380(2)
_cell_angle_gamma 90
_cell_formula_units_Z 4
_cell_length_a 4.5803(3)
_cell_length_b 27.1194(17)
_cell_length_c 10.7559(7)
_cell_measurement_reflns_used 4534
_cell_measurement_temperature 296(2)
_cell_measurement_theta_max 27.31
_cell_measurement_theta_min 2.44
_cell_volume 1318.18(15)
_computing_cell_refinement 'Bruker SAINT'
_computing_data_collection 'Bruker APEX3'
_computing_data_reduction 'Bruker SAINT'
_computing_molecular_graphics 'Bruker SHELXTL'
_computing_publication_material 'Bruker SHELXTL'
_computing_structure_refinement 'SHELXL-2018/3 (Sheldrick, 2018)'
_computing_structure_solution 'SHELXT 2014/5 (Sheldrick, 2014)'
_diffrn_ambient_temperature 296(2)
_diffrn_detector_area_resol_mean 10.42
_diffrn_measured_fraction_theta_full 0.991
_diffrn_measured_fraction_theta_max 0.991
_diffrn_measurement_device_type 'Bruker D8 QUEST PHOTON 100'
_diffrn_measurement_method '\f and \w scans'
_diffrn_radiation_type MoK\a
_diffrn_radiation_wavelength 0.71073
_diffrn_reflns_av_R_equivalents 0.0347
_diffrn_reflns_av_unetI/netI 0.0299
_diffrn_reflns_Laue_measured_fraction_full 0.991
_diffrn_reflns_Laue_measured_fraction_max 0.991
_diffrn_reflns_limit_h_max 5
_diffrn_reflns_limit_h_min -5
_diffrn_reflns_limit_k_max 32
_diffrn_reflns_limit_k_min -28
_diffrn_reflns_limit_l_max 12
_diffrn_reflns_limit_l_min -12
_diffrn_reflns_number 11523
_diffrn_reflns_point_group_measured_fraction_full 0.991
_diffrn_reflns_point_group_measured_fraction_max 0.991
_diffrn_reflns_theta_full 24.991
_diffrn_reflns_theta_max 24.991
_diffrn_reflns_theta_min 2.437
_diffrn_source.source 'Ius 2.0'
_diffrn_source.type microfocus

_exptl_absorpt_coefficient_mu 0.135
_exptl_absorpt_correction_T_max 0.7456
_exptl_absorpt_correction_T_min 0.7075
_exptl_absorpt_correction_type multi-scan
_exptl_absorpt_process_details sadabs
_exptl_crystal_colour yellow
_exptl_crystal_density_diffrn 1.524
_exptl_crystal_description needle
_exptl_crystal_F_000 621
_exptl_crystal_size_max 0.100
_exptl_crystal_size_mid 0.020
_exptl_crystal_size_min 0.010
_refine_diff_density_max 0.567
_refine_diff_density_min -0.292
_refine_diff_density_rms 0.074
_refine_ls_extinction_method none
_refine_ls_goodness_of_fit_ref 1.080
_refine_ls_hydrogen_treatment constr
_refine_ls_matrix_type full
_refine_ls_number_parameters 199
_refine_ls_number_reflns 2297
_refine_ls_number_restraints 0
_refine_ls_restrained_S_all 1.080
_refine_ls_R_factor_all 0.0783
_refine_ls_R_factor_gt 0.0565
_refine_ls_shift/su_max 0.000
_refine_ls_shift/su_mean 0.000
_refine_ls_structure_factor_coef Fsqd
_refine_ls_weighting_details 'w=1/[\s^2^(Fo^2^)+(0.0880P)^2^+0.8839P] where P=(Fo^2^+2Fc^2^)/3'
_refine_ls_weighting_scheme calc
_refine_ls_wR_factor_gt 0.1552
_refine_ls_wR_factor_ref 0.1700
_reflns_Friedel_coverage 0.000
_reflns_number_gt 1739
_reflns_number_total 2297
_reflns_threshold_expression 'I > 2\s(I)'
_cod_data_source_file d1ce00049g2.cif
_cod_data_source_block YF_047_a
_cod_depositor_comments 'Adding full bibliography for 7242396--7242399.cif.'
_cod_original_sg_symbol_H-M 'P 21/c'
_cod_database_code 7242398
_shelx_shelxl_version_number 2018/3
_shelx_space_group_comment
;
The symmetry employed for this shelxl refinement is uniquely defined
by the following loop, which should always be used as a source of
symmetry information in preference to the above space-group names.
They are only intended as comments.
;
_shelx_estimated_absorpt_t_min 0.987
_shelx_estimated_absorpt_t_max 0.999

loop_
_space_group_symop_operation_xyz
'x, y, z'
'-x, y+1/2, -z+1/2'
'-x, -y, -z'
'x, -y-1/2, z-1/2'

loop_
_atom_site_label
_atom_site_type_symbol
_atom_site_fract_x
_atom_site_fract_y
_atom_site_fract_z
_atom_site_U_iso_or_equiv
_atom_site_adp_type
_atom_site_occupancy
_atom_site_site_symmetry_order
_atom_site_calc_flag
_atom_site_refinement_flags_posn
_atom_site_refinement_flags_adp
_atom_site_refinement_flags_occupancy
_atom_site_disorder_assembly
_atom_site_disorder_group
C1 C 0.1752(5) 0.77058(9) 0.4740(2) 0.0286(6) Uani 1 1 d . . . . .
C2 C 0.2890(5) 0.73107(9) 0.4101(2) 0.0304(6) Uani 1 1 d . . . . .
C3 C 0.4753(5) 0.73815(9) 0.3159(2) 0.0298(6) Uani 1 1 d . . . . .
C4 C 0.4195(5) 0.82665(9) 0.3552(2) 0.0300(6) Uani 1 1 d . . . . .
C5 C 0.5240(6) 0.86892(9) 0.3059(3) 0.0366(7) Uani 1 1 d . . . . .
C6 C 0.6875(6) 0.85323(10) 0.2147(3) 0.0386(7) Uani 1 1 d . . . . .
H6 H 0.782323 0.874405 0.166150 0.046 Uiso 1 1 calc R U . . .
C7 C 0.9467(9) 0.54614(12) 0.1501(4) 0.0710(11) Uani 1 1 d . . . . .
H7A H 1.014133 0.541601 0.070943 0.107 Uiso 1 1 d R U . . .
H7B H 0.784081 0.524282 0.154947 0.107 Uiso 1 1 d R U . . .
H7C H 1.105355 0.539029 0.217746 0.107 Uiso 1 1 d R U . . .
C8 C 0.8490(7) 0.59778(11) 0.1606(3) 0.0450(7) Uani 1 1 d . . . . .
N1 N 0.2519(5) 0.81756(8) 0.4452(2) 0.0326(5) Uani 1 1 d . . . . .
H1 H 0.191853 0.841942 0.485431 0.039 Uiso 1 1 calc R U . . .
N2 N 0.5229(5) 0.78872(8) 0.29380(19) 0.0309(5) Uani 1 1 d . . . . .
N3 N 0.6916(5) 0.80479(9) 0.2056(2) 0.0382(6) Uani 1 1 d . . . . .
N4 N -0.0016(5) 0.76767(8) 0.5582(2) 0.0347(6) Uani 1 1 d . . . . .
H4A H -0.060233 0.794114 0.590724 0.042 Uiso 1 1 calc R U . . .
H4B H -0.058812 0.739332 0.580798 0.042 Uiso 1 1 calc R U . . .
N5 N 0.2193(5) 0.68168(8) 0.4399(2) 0.0379(6) Uani 1 1 d . . . . .
N7 N 0.4754(6) 0.91745(9) 0.3458(3) 0.0496(7) Uani 1 1 d . . . . .
O1 O 0.0603(5) 0.67435(7) 0.5194(2) 0.0588(7) Uani 1 1 d . . . . .
O2 O 0.3205(7) 0.64750(8) 0.3892(3) 0.0854(10) Uani 1 1 d . . . . .
O3 O 0.5987(7) 0.95145(9) 0.3014(3) 0.0811(9) Uani 1 1 d . . . . .
O4 O 0.3127(6) 0.92251(8) 0.4251(3) 0.0654(7) Uani 1 1 d . . . . .
O5 O 0.6776(5) 0.60383(8) 0.2458(2) 0.0610(7) Uani 1 1 d . . . . .
H5 H 0.629657 0.632908 0.247955 0.091 Uiso 1 1 calc R U . . .
O6 O 0.9165(5) 0.63160(7) 0.0979(2) 0.0547(6) Uani 1 1 d . . . . .
O7 O 0.5923(4) 0.70807(7) 0.25575(18) 0.0408(5) Uani 1 1 d . . . . .
O8 O 0.089(5) 0.5587(8) 0.607(2) 0.080(6) Uani 0.125 1 d . . P . .

loop_
_atom_site_aniso_label
_atom_site_aniso_U_11
_atom_site_aniso_U_22
_atom_site_aniso_U_33
_atom_site_aniso_U_23
_atom_site_aniso_U_13
_atom_site_aniso_U_12
C1 0.0258(12) 0.0329(14) 0.0273(13) -0.0007(11) 0.0049(10) -0.0015(10)
C2 0.0298(12) 0.0304(14) 0.0319(14) 0.0009(11) 0.0081(11) -0.0018(11)
C3 0.0290(12) 0.0315(14) 0.0292(13) -0.0019(11) 0.0059(11) 0.0012(11)
C4 0.0304(13) 0.0330(14) 0.0274(13) -0.0018(11) 0.0070(11) 0.0011(11)
C5 0.0419(15) 0.0307(15) 0.0404(15) 0.0002(12) 0.0157(13) -0.0006(12)
C6 0.0445(15) 0.0344(15) 0.0408(16) 0.0056(12) 0.0185(13) -0.0019(12)
C7 0.097(3) 0.0379(18) 0.091(3) 0.0076(18) 0.052(2) 0.0106(18)
C8 0.0520(17) 0.0377(16) 0.0509(18) 0.0006(14) 0.0250(15) -0.0017(14)
N1 0.0374(12) 0.0301(12) 0.0338(12) -0.0032(9) 0.0160(10) -0.0004(9)
N2 0.0352(11) 0.0317(12) 0.0284(11) 0.0014(9) 0.0133(9) 0.0003(9)
N3 0.0430(13) 0.0392(14) 0.0371(13) 0.0038(10) 0.0204(11) 0.0002(10)
N4 0.0377(12) 0.0322(12) 0.0381(13) -0.0028(10) 0.0176(10) -0.0017(10)
N5 0.0420(13) 0.0336(13) 0.0424(13) -0.0029(11) 0.0193(11) -0.0028(10)
N7 0.0613(16) 0.0331(14) 0.0609(17) 0.0028(12) 0.0291(14) -0.0012(12)
O1 0.0794(16) 0.0377(12) 0.0730(16) -0.0009(11) 0.0532(14) -0.0061(11)
O2 0.130(2) 0.0338(12) 0.118(2) -0.0114(14) 0.095(2) -0.0058(14)
O3 0.116(2) 0.0371(13) 0.106(2) 0.0034(13) 0.0657(18) -0.0125(14)
O4 0.0890(17) 0.0409(12) 0.0806(17) -0.0038(12) 0.0559(15) 0.0055(12)
O5 0.0808(16) 0.0402(12) 0.0750(16) 0.0039(11) 0.0513(14) 0.0030(11)
O6 0.0758(16) 0.0343(12) 0.0636(14) 0.0080(10) 0.0401(12) 0.0024(10)
O7 0.0496(11) 0.0324(10) 0.0461(12) -0.0024(9) 0.0251(10) 0.0041(9)
O8 0.103(16) 0.074(14) 0.069(14) -0.003(11) 0.028(12) 0.017(12)

loop_
_atom_type_symbol
_atom_type_description
_atom_type_scat_dispersion_real
_atom_type_scat_dispersion_imag
_atom_type_scat_source
C C 0.0033 0.0016 'International Tables Vol C Tables 4.2.6.8 and 6.1.1.4'
H H 0.0000 0.0000 'International Tables Vol C Tables 4.2.6.8 and 6.1.1.4'
N N 0.0061 0.0033 'International Tables Vol C Tables 4.2.6.8 and 6.1.1.4'
O O 0.0106 0.0060 'International Tables Vol C Tables 4.2.6.8 and 6.1.1.4'

loop_
_geom_angle_atom_site_label_1
_geom_angle_atom_site_label_2
_geom_angle_atom_site_label_3
_geom_angle
_geom_angle_site_symmetry_1
_geom_angle_site_symmetry_3
_geom_angle_publ_flag
N4 C1 N1 115.0(2) . . ?
N4 C1 C2 127.3(2) . . ?
N1 C1 C2 117.7(2) . . ?
C1 C2 N5 119.2(2) . . ?
C1 C2 C3 123.2(2) . . ?
N5 C2 C3 117.6(2) . . ?
O7 C3 N2 117.8(2) . . ?
O7 C3 C2 130.3(2) . . ?
N2 C3 C2 111.9(2) . . ?
N2 C4 N1 119.8(2) . . ?
N2 C4 C5 105.9(2) . . ?
N1 C4 C5 134.3(2) . . ?
C4 C5 C6 106.0(2) . . ?
C4 C5 N7 125.1(2) . . ?
C6 C5 N7 128.9(2) . . ?
N3 C6 C5 111.9(2) . . ?
N3 C6 H6 124.1 . . ?
C5 C6 H6 124.1 . . ?
C8 C7 H7A 109.5 . . ?
C8 C7 H7B 109.4 . . ?
H7A C7 H7B 109.5 . . ?
C8 C7 H7C 109.5 . . ?
H7A C7 H7C 109.5 . . ?
H7B C7 H7C 109.5 . . ?
O6 C8 O5 122.2(3) . . ?
O6 C8 C7 124.6(3) . . ?
O5 C8 C7 113.2(3) . . ?
C4 N1 C1 121.9(2) . . ?
C4 N1 H1 119.1 . . ?
C1 N1 H1 119.1 . . ?
C4 N2 N3 112.0(2) . . ?
C4 N2 C3 125.5(2) . . ?
N3 N2 C3 122.5(2) . . ?
C6 N3 N2 104.2(2) . . ?
C1 N4 H4A 120.0 . . ?
C1 N4 H4B 120.0 . . ?
H4A N4 H4B 120.0 . . ?
O2 N5 O1 120.4(2) . . ?
O2 N5 C2 120.3(2) . . ?
O1 N5 C2 119.3(2) . . ?
O3 N7 O4 124.1(3) . . ?
O3 N7 C5 118.6(3) . . ?
O4 N7 C5 117.3(2) . . ?
C8 O5 H5 109.5 . . ?

loop_
_geom_bond_atom_site_label_1
_geom_bond_atom_site_label_2
_geom_bond_distance
_geom_bond_site_symmetry_2
_geom_bond_publ_flag
C1 N4 1.312(3) . ?
C1 N1 1.371(3) . ?
C1 C2 1.417(4) . ?
C2 N5 1.425(3) . ?
C2 C3 1.440(4) . ?
C3 O7 1.218(3) . ?
C3 N2 1.415(3) . ?
C4 N2 1.349(3) . ?
C4 N1 1.352(3) . ?
C4 C5 1.381(4) . ?
C5 C6 1.394(4) . ?
C5 N7 1.413(4) . ?
C6 N3 1.318(4) . ?
C6 H6 0.9300 . ?
C7 C8 1.480(4) . ?
C7 H7A 0.9600 . ?
C7 H7B 0.9600 . ?
C7 H7C 0.9600 . ?
C8 O6 1.208(3) . ?
C8 O5 1.311(4) . ?
N1 H1 0.8600 . ?
N2 N3 1.388(3) . ?
N4 H4A 0.8600 . ?
N4 H4B 0.8600 . ?
N5 O2 1.206(3) . ?
N5 O1 1.227(3) . ?
N7 O3 1.219(3) . ?
N7 O4 1.228(3) . ?
O5 H5 0.8200 . ?

loop_
_geom_hbond_atom_site_label_D
_geom_hbond_atom_site_label_H
_geom_hbond_atom_site_label_A
_geom_hbond_distance_DH
_geom_hbond_distance_HA
_geom_hbond_distance_DA
_geom_hbond_angle_DHA
_geom_hbond_site_symmetry_A
_geom_hbond_publ_flag
O5 H5 O7 0.82 2.05 2.858(3) 169.3 . yes
O5 H5 O2 0.82 2.27 2.698(3) 112.6 . yes
N4 H4B O1 0.86 1.99 2.588(3) 125.8 . yes
N4 H4B N3 0.86 2.24 3.013(3) 148.7 4_476 yes
N4 H4A O7 0.86 2.57 3.114(3) 122.1 4_476 yes
N4 H4A O6 0.86 2.02 2.800(3) 150.4 4_476 yes
N1 H1 O6 0.86 2.02 2.790(3) 149.2 4_476 yes
N1 H1 O4 0.86 2.37 2.871(3) 117.6 . yes
C7 H7A O4 0.96 2.44 3.273(4) 144.4 4_675 yes
C6 H6 O1 0.93 2.55 3.009(4) 110.7 4_675 yes

loop_
_geom_torsion_atom_site_label_1
_geom_torsion_atom_site_label_2
_geom_torsion_atom_site_label_3
_geom_torsion_atom_site_label_4
_geom_torsion
_geom_torsion_site_symmetry_1
_geom_torsion_site_symmetry_2
_geom_torsion_site_symmetry_3
_geom_torsion_site_symmetry_4
_geom_torsion_publ_flag
N4 C1 C2 N5 -2.4(4) . . . . ?
N1 C1 C2 N5 178.5(2) . . . . ?
N4 C1 C2 C3 178.0(2) . . . . ?
N1 C1 C2 C3 -1.1(4) . . . . ?
C1 C2 C3 O7 178.5(3) . . . . ?
N5 C2 C3 O7 -1.2(4) . . . . ?
C1 C2 C3 N2 -1.4(3) . . . . ?
N5 C2 C3 N2 179.0(2) . . . . ?
N2 C4 C5 C6 0.3(3) . . . . ?
N1 C4 C5 C6 179.7(3) . . . . ?
N2 C4 C5 N7 -178.1(3) . . . . ?
N1 C4 C5 N7 1.3(5) . . . . ?
C4 C5 C6 N3 -0.4(3) . . . . ?
N7 C5 C6 N3 177.9(3) . . . . ?
N2 C4 N1 C1 -2.0(4) . . . . ?
C5 C4 N1 C1 178.7(3) . . . . ?
N4 C1 N1 C4 -176.3(2) . . . . ?
C2 C1 N1 C4 2.9(3) . . . . ?
N1 C4 N2 N3 -179.6(2) . . . . ?
C5 C4 N2 N3 -0.1(3) . . . . ?
N1 C4 N2 C3 -0.9(4) . . . . ?
C5 C4 N2 C3 178.6(2) . . . . ?
O7 C3 N2 C4 -177.4(2) . . . . ?
C2 C3 N2 C4 2.5(3) . . . . ?
O7 C3 N2 N3 1.1(4) . . . . ?
C2 C3 N2 N3 -179.0(2) . . . . ?
C5 C6 N3 N2 0.3(3) . . . . ?
C4 N2 N3 C6 -0.1(3) . . . . ?
C3 N2 N3 C6 -178.9(2) . . . . ?
C1 C2 N5 O2 -178.0(3) . . . . ?
C3 C2 N5 O2 1.7(4) . . . . ?
C1 C2 N5 O1 0.6(4) . . . . ?
C3 C2 N5 O1 -179.7(2) . . . . ?
C4 C5 N7 O3 174.4(3) . . . . ?
C6 C5 N7 O3 -3.6(5) . . . . ?
C4 C5 N7 O4 -4.7(5) . . . . ?
C6 C5 N7 O4 177.3(3) . . . . ?
